data_8100765
loop_
_publ_author_name
'Ding, Jin-Chang'
'Liu, Miao-Chang'
'Zhao, Yun-Jie'
'Hu, Mao-Lin'

_publ_section_title
;
Crystal structure of 1-benzylthymine, C~12~H~12~N~2~O~2~
;
_journal_issue 4
_journal_name_full 'Zeitschrift f\"ur Kristallographie - New Crystal Structures'
_journal_page_first 499
_journal_page_last 500
_journal_volume 217
_journal_year 2002
_chemical_formula_structural 'C12 H12 N2 O2'
_chemical_formula_sum 'C12 H12 N2 O2'
_chemical_formula_weight 216.24
_space_group_IT_number 14
_symmetry_cell_setting monoclinic
_symmetry_space_group_name_Hall '-P 2yn'
_symmetry_space_group_name_H-M 'P 1 21/n 1'
_cell_angle_alpha 90.00
_cell_angle_beta 109.960(8)
_cell_angle_gamma 90.00
_cell_formula_units_Z 8
_cell_length_a 13.868(7)
_cell_length_b 12.143(6)
_cell_length_c 14.476(7)
_cell_measurement_temperature 293(2)
_cell_volume 2291(2)
_diffrn_ambient_temperature 298(2)
_exptl_crystal_density_diffrn 1.254
_cod_depositor_comments
;
The following automatic conversions were performed:
'_symmetry_cell_setting' value 'Monoclinic' changed to 'monoclinic'
according to '/home/saulius/struct/CIF-dictionaries/cif_core.dic'
dictionary named 'cif_core.dic' version 2.4.1 from 2010-06-29.

Automatic conversion script
Id: cif_fix_enum 1527 2010-12-29 10:47:43Z saulius 
;
_cod_original_sg_symbol_H-M 'P 21/n'
_cod_database_code 8100765

loop_
_symmetry_equiv_pos_as_xyz
'x, y, z'
'-x+1/2, y+1/2, -z+1/2'
'-x, -y, -z'
'x-1/2, -y-1/2, z-1/2'

loop_
_atom_site_label
_atom_site_type_symbol
_atom_site_fract_x
_atom_site_fract_y
_atom_site_fract_z
_atom_site_U_iso_or_equiv
_atom_site_adp_type
_atom_site_occupancy
_atom_site_symmetry_multiplicity
_atom_site_Wyckoff_symbol
_atom_site_calc_flag
_atom_site_refinement_flags
_atom_site_disorder_assembly
_atom_site_disorder_group
N1 N 0.4019(3) 0.8267(3) 0.2581(2) 0.0488(10) Uani 1 4 e d . . .
N2 N 0.2723(3) 0.9332(3) 0.1546(3) 0.0476(10) Uani 1 4 e d . . .
N3 N 1.0248(3) 0.8256(3) 0.1862(2) 0.0526(10) Uani 1 4 e d . . .
N4 N 0.9249(3) 0.9302(3) 0.0558(3) 0.0494(11) Uani 1 4 e d . . .
O1 O 0.4030(2) 1.0137(2) 0.2735(2) 0.0696(10) Uani 1 4 e d . . .
O2 O 0.1415(2) 0.8605(2) 0.0286(2) 0.0598(9) Uani 1 4 e d . . .
O3 O 1.0392(3) 1.0126(2) 0.1873(2) 0.0780(11) Uani 1 4 e d . . .
O4 O 0.8085(2) 0.8548(2) -0.0788(2) 0.0642(9) Uani 1 4 e d . . .
C1 C 0.3629(4) 0.9293(4) 0.2332(3) 0.0514(12) Uani 1 4 e d . . .
C2 C 0.2212(3) 0.8448(3) 0.1003(3) 0.0439(11) Uani 1 4 e d . . .
C3 C 0.2650(3) 0.7384(3) 0.1323(3) 0.0459(12) Uani 1 4 e d . . .
C4 C 0.3528(4) 0.7346(4) 0.2096(3) 0.0514(13) Uani 1 4 e d . . .
C5 C 0.2120(5) 0.6373(4) 0.0789(5) 0.0655(17) Uani 1 4 e d D . .
C6 C 0.5058(4) 0.8161(6) 0.3327(4) 0.0629(15) Uani 1 4 e d . . .
C7 C 0.5875(4) 0.8170(5) 0.2864(3) 0.0636(14) Uani 1 4 e d . . .
C8 C 0.6183(6) 0.9103(7) 0.2538(6) 0.106(2) Uani 1 4 e d . . .
C9 C 0.6909(7) 0.9110(8) 0.2075(7) 0.143(3) Uani 1 4 e d . . .
H9 H 0.7100 0.9771 0.1863 0.172 Uiso 1 4 e calc R . .
C10 C 0.7308(7) 0.8220(11) 0.1943(8) 0.170(4) Uani 1 4 e d . . .
H10 H 0.7820 0.8245 0.1664 0.204 Uiso 1 4 e calc R . .
C11 C 0.7016(7) 0.7202(9) 0.2198(8) 0.181(4) Uani 1 4 e d . . .
H11 H 0.7290 0.6551 0.2057 0.217 Uiso 1 4 e calc R . .
C12 C 0.6278(5) 0.7196(6) 0.2685(5) 0.121(2) Uani 1 4 e d . . .
H12 H 0.6072 0.6534 0.2881 0.145 Uiso 1 4 e calc R . .
C13 C 0.9989(3) 0.9280(4) 0.1473(3) 0.0529(12) Uani 1 4 e d . . .
C14 C 0.8739(3) 0.8407(3) 0.0028(3) 0.0429(11) Uani 1 4 e d . . .
C15 C 0.9043(3) 0.7358(3) 0.0485(3) 0.0474(12) Uani 1 4 e d . . .
C16 C 0.9757(3) 0.7340(4) 0.1380(3) 0.0484(12) Uani 1 4 e d . . .
C17 C 0.8514(5) 0.6334(4) -0.0007(4) 0.0693(16) Uani 1 4 e d D . .
C18 C 1.0979(4) 0.8163(5) 0.2874(3) 0.0559(14) Uani 1 4 e d . . .
C19 C 1.0456(4) 0.7998(6) 0.3598(4) 0.0780(17) Uani 1 4 e d . . .
C20 C 0.9922(7) 0.8798(9) 0.3834(6) 0.188(4) Uani 1 4 e d . . .
H20 H 0.9899 0.9499 0.3568 0.226 Uiso 1 4 e calc R . .
C21 C 0.9396(11) 0.8570(16) 0.4487(11) 0.299(11) Uani 1 4 e d . . .
H21 H 0.9034 0.9136 0.4652 0.359 Uiso 1 4 e calc R . .
C22 C 0.9392(15) 0.758(2) 0.4878(10) 0.280(12) Uani 1 4 e d . . .
H22 H 0.9037 0.7436 0.5304 0.336 Uiso 1 4 e calc R . .
C23 C 0.9925(9) 0.6843(12) 0.4620(9) 0.210(6) Uani 1 4 e d . . .
H23 H 0.9945 0.6142 0.4885 0.253 Uiso 1 4 e calc R . .
C24 C 1.0453(6) 0.7001(7) 0.3999(5) 0.128(3) Uani 1 4 e d . . .
H24 H 1.0812 0.6421 0.3849 0.154 Uiso 1 4 e calc R . .
H1 H 0.241(3) 1.003(3) 0.134(3) 0.054(12) Uiso 1 4 e d . . .
H2 H 0.382(2) 0.663(2) 0.237(2) 0.018(9) Uiso 1 4 e d . . .
H3 H 0.215(4) 0.627(5) 0.023(4) 0.11(3) Uiso 1 4 e d . . .
H4 H 0.149(2) 0.638(5) 0.093(4) 0.13(3) Uiso 1 4 e d D . .
H5 H 0.250(3) 0.572(4) 0.117(3) 0.074(15) Uiso 1 4 e d . . .
H6 H 0.515(3) 0.886(4) 0.369(3) 0.090(19) Uiso 1 4 e d . . .
H7 H 0.497(3) 0.736(4) 0.362(3) 0.090(17) Uiso 1 4 e d . . .
H8 H 0.593(4) 0.978(4) 0.268(4) 0.09(2) Uiso 1 4 e d . . .
H13 H 0.899(3) 0.992(3) 0.039(3) 0.049(14) Uiso 1 4 e d . . .
H14 H 1.004(2) 0.661(3) 0.169(2) 0.035(10) Uiso 1 4 e d . . .
H15 H 0.845(3) 0.621(3) -0.0678(12) 0.103(19) Uiso 1 4 e d D . .
H16 H 0.869(3) 0.5604(16) 0.025(2) 0.095(17) Uiso 1 4 e d D . .
H17 H 0.7800(15) 0.632(4) -0.006(4) 0.26(5) Uiso 1 4 e d D . .
H18 H 1.141(3) 0.753(4) 0.283(3) 0.078(17) Uiso 1 4 e d . . .
H19 H 1.149(3) 0.884(3) 0.306(3) 0.076(14) Uiso 1 4 e d . . .

loop_
_atom_site_aniso_label
_atom_site_aniso_U_11
_atom_site_aniso_U_22
_atom_site_aniso_U_33
_atom_site_aniso_U_23
_atom_site_aniso_U_13
_atom_site_aniso_U_12
N1 0.047(2) 0.041(2) 0.050(2) 0.0024(19) 0.0052(19) 0.007(2)
N2 0.052(3) 0.028(2) 0.048(2) 0.0007(18) -0.002(2) 0.005(2)
N3 0.060(3) 0.041(2) 0.041(2) 0.0008(19) -0.003(2) 0.000(2)
N4 0.052(3) 0.025(2) 0.055(3) -0.002(2) -0.004(2) 0.002(2)
O1 0.074(2) 0.040(2) 0.069(2) -0.0140(17) -0.0089(18) -0.0071(18)
O2 0.0500(19) 0.0434(18) 0.059(2) 0.0032(15) -0.0161(17) 0.0027(16)
O3 0.087(3) 0.038(2) 0.078(3) -0.0061(18) -0.0110(19) -0.0160(19)
O4 0.071(2) 0.047(2) 0.051(2) 0.0027(16) -0.0099(18) -0.0061(17)
C1 0.055(3) 0.039(3) 0.046(3) -0.003(2) -0.002(3) -0.004(3)
C2 0.042(3) 0.038(3) 0.044(3) -0.003(2) 0.004(2) -0.001(2)
C3 0.044(3) 0.030(3) 0.054(3) -0.002(2) 0.004(2) 0.002(2)
C4 0.061(4) 0.033(3) 0.048(3) 0.011(2) 0.004(3) 0.008(3)
C5 0.075(5) 0.035(3) 0.066(4) -0.008(3) -0.003(4) -0.007(3)
C6 0.044(3) 0.081(5) 0.044(3) 0.010(3) -0.011(3) 0.005(3)
C7 0.044(3) 0.072(4) 0.054(3) -0.005(3) -0.010(3) 0.007(3)
C8 0.105(6) 0.086(6) 0.142(7) -0.018(5) 0.061(5) -0.021(5)
C9 0.121(7) 0.133(9) 0.201(9) 0.010(7) 0.088(7) -0.016(6)
C10 0.135(8) 0.184(12) 0.231(10) 0.012(10) 0.114(7) 0.044(9)
C11 0.166(9) 0.151(9) 0.258(12) 0.006(9) 0.115(9) 0.076(8)
C12 0.115(6) 0.109(6) 0.152(7) 0.018(5) 0.061(5) 0.048(5)
C13 0.047(3) 0.044(3) 0.056(3) 0.002(3) 0.002(3) -0.008(3)
C14 0.042(3) 0.038(3) 0.039(3) -0.001(2) 0.002(2) 0.000(2)
C15 0.061(3) 0.032(3) 0.041(3) 0.003(2) 0.007(3) 0.000(2)
C16 0.060(3) 0.032(3) 0.045(3) 0.003(2) 0.007(3) 0.003(2)
C17 0.112(5) 0.024(3) 0.051(4) -0.002(2) 0.002(3) -0.011(3)
C18 0.046(3) 0.066(4) 0.039(3) 0.001(3) -0.008(3) 0.002(3)
C19 0.072(4) 0.106(5) 0.046(3) -0.001(4) 0.008(3) 0.017(4)
C20 0.202(9) 0.261(12) 0.119(7) 0.012(7) 0.077(7) 0.116(9)
C21 0.252(14) 0.53(3) 0.190(15) 0.038(14) 0.166(13) 0.171(17)
C22 0.228(16) 0.55(4) 0.089(9) 0.048(13) 0.092(9) -0.003(19)
C23 0.213(12) 0.278(17) 0.174(11) 0.041(10) 0.109(9) -0.032(10)
C24 0.158(7) 0.151(8) 0.099(6) 0.018(5) 0.073(5) -0.019(6)

loop_
_geom_bond_atom_site_label_1
_geom_bond_atom_site_label_2
_geom_bond_distance
_geom_bond_site_symmetry_2
_geom_bond_publ_flag
N1 C1 1.357(5) . ?
N1 C4 1.372(5) . ?
N1 C6 1.482(5) . ?
N2 C2 1.375(5) . ?
N2 C1 1.378(5) . ?
N3 C13 1.362(5) . ?
N3 C16 1.365(5) . ?
N3 C18 1.474(5) . ?
N4 C13 1.371(5) . ?
N4 C14 1.379(5) . ?
O1 C1 1.217(5) . ?
O2 C2 1.246(4) . ?
O3 C13 1.217(5) . ?
O4 C14 1.231(4) . ?
C2 C3 1.435(5) . ?
C3 C4 1.343(5) . ?
C3 C5 1.503(6) . ?
C6 C7 1.501(7) . ?
C7 C8 1.351(8) . ?
C7 C12 1.370(7) . ?
C8 C9 1.386(9) . ?
C9 C10 1.259(9) . ?
C10 C11 1.389(11) . ?
C11 C12 1.427(10) . ?
C14 C15 1.431(5) . ?
C15 C16 1.336(6) . ?
C15 C17 1.495(6) . ?
C18 C19 1.477(7) . ?
C19 C20 1.334(9) . ?
C19 C24 1.343(8) . ?
C20 C21 1.405(13) . ?
C21 C22 1.32(2) . ?
C22 C23 1.30(2) . ?
C23 C24 1.353(12) . ?

loop_
_cod_related_entry_id
_cod_related_entry_database
_cod_related_entry_code
1 ChemSpider 207795
